data_7706044
loop_
_publ_author_name
'Schrage, Briana R.'
'Frisinger, Baylee R.'
'Schmidtke Sobeck, Sarah J.'
'Ziegler, Christopher J.'

_publ_section_title
;
 Lipophilic Re(CO)<sub>3</sub>pyca complexes for Mid-IR imaging
 applications.
;
_journal_issue 3
_journal_name_full 'Dalton transactions (Cambridge, England : 2003)'
_journal_page_first 1069
_journal_page_last 1075
_journal_paper_doi 10.1039/d0dt03743e
_journal_volume 50
_journal_year 2021
_chemical_formula_sum 'C14 H16 Br N2 O3 Re'
_chemical_formula_weight 526.40
_space_group_crystal_system monoclinic
_space_group_IT_number 14
_space_group_name_Hall '-P 2ybc'
_space_group_name_H-M_alt 'P 1 21/c 1'
_atom_sites_solution_hydrogens geom
_audit_creation_method SHELXL-2016/6
_audit_update_record
;
2020-10-22 deposited with the CCDC.	2020-12-10 downloaded from the CCDC.
;
_cell_angle_alpha 90
_cell_angle_beta 92.466(2)
_cell_angle_gamma 90
_cell_formula_units_Z 4
_cell_length_a 13.0993(5)
_cell_length_b 9.2231(4)
_cell_length_c 13.0735(5)
_cell_measurement_reflns_used 8611
_cell_measurement_temperature 100(2)
_cell_measurement_theta_max 28.30
_cell_measurement_theta_min 2.70
_cell_volume 1578.03(11)
_computing_cell_refinement 'Bruker SAINT'
_computing_data_collection 'Bruker APEX2'
_computing_data_reduction 'Bruker SAINT'
_computing_molecular_graphics 'Bruker SHELXTL'
_computing_publication_material 'Bruker SHELXTL'
_computing_structure_refinement 'SHELXL-2016/6 (Sheldrick, 2016)'
_computing_structure_solution 'SHELXT 2014/5 (Sheldrick, 2014)'
_diffrn_ambient_temperature 100(2)
_diffrn_measured_fraction_theta_full 1.000
_diffrn_measured_fraction_theta_max 0.985
_diffrn_measurement_device_type 'Bruker APEX-II CCD'
_diffrn_measurement_method '\f and \w scans'
_diffrn_radiation_type MoK\a
_diffrn_radiation_wavelength 0.71073
_diffrn_reflns_av_R_equivalents 0.0519
_diffrn_reflns_av_unetI/netI 0.0596
_diffrn_reflns_Laue_measured_fraction_full 1.000
_diffrn_reflns_Laue_measured_fraction_max 0.985
_diffrn_reflns_limit_h_max 15
_diffrn_reflns_limit_h_min -17
_diffrn_reflns_limit_k_max 12
_diffrn_reflns_limit_k_min -9
_diffrn_reflns_limit_l_max 17
_diffrn_reflns_limit_l_min -16
_diffrn_reflns_number 14638
_diffrn_reflns_point_group_measured_fraction_full 1.000
_diffrn_reflns_point_group_measured_fraction_max 0.985
_diffrn_reflns_theta_full 25.242
_diffrn_reflns_theta_max 28.315
_diffrn_reflns_theta_min 1.556
_exptl_absorpt_coefficient_mu 10.243
_exptl_absorpt_correction_T_max 0.7457
_exptl_absorpt_correction_T_min 0.4534
_exptl_absorpt_correction_type multi-scan
_exptl_absorpt_process_details SADABS
_exptl_crystal_colour orange
_exptl_crystal_density_diffrn 2.216
_exptl_crystal_density_meas ?
_exptl_crystal_density_method 'not measured'
_exptl_crystal_description plate
_exptl_crystal_F_000 992
_exptl_crystal_size_max 0.333
_exptl_crystal_size_mid 0.145
_exptl_crystal_size_min 0.066
_refine_diff_density_max 1.385
_refine_diff_density_min -1.354
_refine_diff_density_rms 0.234
_refine_ls_extinction_method none
_refine_ls_goodness_of_fit_ref 1.011
_refine_ls_hydrogen_treatment constr
_refine_ls_matrix_type full
_refine_ls_number_parameters 191
_refine_ls_number_reflns 3876
_refine_ls_number_restraints 0
_refine_ls_restrained_S_all 1.011
_refine_ls_R_factor_all 0.0452
_refine_ls_R_factor_gt 0.0323
_refine_ls_shift/su_max 0.001
_refine_ls_shift/su_mean 0.000
_refine_ls_structure_factor_coef Fsqd
_refine_ls_weighting_details 'w=1/[\s^2^(Fo^2^)+(0.0242P)^2^] where P=(Fo^2^+2Fc^2^)/3'
_refine_ls_weighting_scheme calc
_refine_ls_wR_factor_gt 0.0615
_refine_ls_wR_factor_ref 0.0665
_reflns_Friedel_coverage 0.000
_reflns_number_gt 3145
_reflns_number_total 3876
_reflns_threshold_expression 'I > 2\s(I)'
_cod_data_source_file d0dt03743e2.cif
_cod_data_source_block 1b
_cod_depositor_comments
;
The following automatic conversions were performed:

data item '_exptl_crystal_density_meas' value 'not measured' was
changed to '?' -- the value is perceived as not measured.

Automatic conversion script
Id: cif_fix_values 7556 2019-12-06 15:28:31Z antanas 

 Adding full bibliography for 7706043--7706049.cif.
;
_cod_original_sg_symbol_H-M 'P 21/c'
_cod_database_code 7706044
_shelx_shelxl_version_number 2016/6
_shelx_space_group_comment
; 
The symmetry employed for this shelxl refinement is uniquely defined 
by the following loop, which should always be used as a source of 
symmetry information in preference to the above space-group names. 
They are only intended as comments. 
;

loop_
_space_group_symop_operation_xyz
'x, y, z'
'-x, y+1/2, -z+1/2'
'-x, -y, -z'
'x, -y-1/2, z-1/2'

loop_
_atom_site_label
_atom_site_type_symbol
_atom_site_fract_x
_atom_site_fract_y
_atom_site_fract_z
_atom_site_U_iso_or_equiv
_atom_site_adp_type
_atom_site_occupancy
_atom_site_site_symmetry_order
_atom_site_calc_flag
_atom_site_refinement_flags_posn
_atom_site_refinement_flags_adp
_atom_site_refinement_flags_occupancy
_atom_site_disorder_assembly
_atom_site_disorder_group
Br1 Br 0.36575(4) 0.19796(5) 0.62270(4) 0.01573(12) Uani 1 1 d . . . . .
C1 C 0.1450(4) 0.1368(5) 0.5068(4) 0.0172(11) Uani 1 1 d . . . . .
C2 C 0.2028(4) 0.1388(5) 0.3131(4) 0.0171(11) Uani 1 1 d . . . . .
C3 C 0.2980(4) -0.0405(6) 0.4429(3) 0.0159(11) Uani 1 1 d . . . . .
C4 C 0.4950(4) 0.1397(5) 0.3587(4) 0.0154(11) Uani 1 1 d . . . . .
H4 H 0.483814 0.037975 0.360314 0.019 Uiso 1 1 calc R U . . .
C5 C 0.5880(4) 0.1901(5) 0.3281(4) 0.0185(11) Uani 1 1 d . . . . .
H3 H 0.639170 0.124075 0.308242 0.022 Uiso 1 1 calc R U . . .
C6 C 0.6061(4) 0.3380(5) 0.3267(4) 0.0183(11) Uani 1 1 d . . . . .
H2 H 0.669793 0.375002 0.306392 0.022 Uiso 1 1 calc R U . . .
C7 C 0.5296(4) 0.4304(5) 0.3553(3) 0.0163(11) Uani 1 1 d . . . . .
H5 H 0.539971 0.532300 0.355472 0.020 Uiso 1 1 calc R U . . .
C8 C 0.4380(4) 0.3728(5) 0.3835(3) 0.0115(10) Uani 1 1 d . . . . .
C9 C 0.3516(4) 0.4611(5) 0.4131(3) 0.0155(11) Uani 1 1 d . . . . .
H1 H 0.356304 0.563897 0.412828 0.019 Uiso 1 1 calc R U . . .
C10 C 0.1844(4) 0.4898(5) 0.4690(4) 0.0187(11) Uani 1 1 d . . . . .
H6 H 0.205802 0.592813 0.470059 0.022 Uiso 1 1 calc R U . . .
H16 H 0.165165 0.463060 0.538886 0.022 Uiso 1 1 calc R U . . .
C11 C 0.0924(4) 0.4714(5) 0.3950(4) 0.0203(11) Uani 1 1 d . . . . .
H15 H 0.070795 0.368599 0.396539 0.024 Uiso 1 1 calc R U . . .
H7 H 0.035563 0.530351 0.420213 0.024 Uiso 1 1 calc R U . . .
C12 C 0.1086(4) 0.5133(5) 0.2844(4) 0.0200(11) Uani 1 1 d . . . . .
H13 H 0.169563 0.461829 0.260724 0.024 Uiso 1 1 calc R U . . .
H14 H 0.048933 0.480624 0.241465 0.024 Uiso 1 1 calc R U . . .
C13 C 0.1230(4) 0.6751(5) 0.2689(4) 0.0233(12) Uani 1 1 d . . . . .
H12 H 0.187413 0.706028 0.304885 0.028 Uiso 1 1 calc R U . . .
H11 H 0.066093 0.727774 0.299677 0.028 Uiso 1 1 calc R U . . .
C14 C 0.1266(4) 0.7160(5) 0.1558(4) 0.0243(12) Uani 1 1 d . . . . .
H8 H 0.188479 0.675442 0.127345 0.036 Uiso 1 1 calc R U . . .
H10 H 0.127531 0.821845 0.149093 0.036 Uiso 1 1 calc R U . . .
H9 H 0.066256 0.677030 0.118444 0.036 Uiso 1 1 calc R U . . .
N1 N 0.4192(3) 0.2284(4) 0.3863(3) 0.0123(8) Uani 1 1 d . . . . .
N2 N 0.2699(3) 0.3993(4) 0.4391(3) 0.0118(8) Uani 1 1 d . . . . .
O1 O 0.0685(3) 0.1262(4) 0.5455(3) 0.0234(8) Uani 1 1 d . . . . .
O2 O 0.1571(3) 0.1172(4) 0.2373(3) 0.0235(8) Uani 1 1 d . . . . .
O3 O 0.3147(3) -0.1637(3) 0.4403(3) 0.0221(8) Uani 1 1 d . . . . .
Re1 Re 0.27332(2) 0.16401(2) 0.44260(2) 0.01198(7) Uani 1 1 d . . . . .

loop_
_atom_site_aniso_label
_atom_site_aniso_U_11
_atom_site_aniso_U_22
_atom_site_aniso_U_33
_atom_site_aniso_U_23
_atom_site_aniso_U_13
_atom_site_aniso_U_12
Br1 0.0219(3) 0.0135(2) 0.0116(3) -0.00006(19) -0.00254(19) -0.0008(2)
C1 0.027(3) 0.011(2) 0.013(3) -0.002(2) -0.002(2) -0.004(2)
C2 0.020(3) 0.011(3) 0.021(3) 0.005(2) 0.004(2) -0.003(2)
C3 0.014(3) 0.020(3) 0.013(3) 0.001(2) -0.0013(19) -0.004(2)
C4 0.018(3) 0.013(3) 0.015(3) -0.003(2) -0.002(2) -0.005(2)
C5 0.015(3) 0.020(3) 0.020(3) 0.000(2) -0.001(2) 0.001(2)
C6 0.014(3) 0.027(3) 0.013(3) 0.003(2) -0.003(2) -0.006(2)
C7 0.023(3) 0.012(2) 0.014(3) 0.001(2) -0.005(2) -0.007(2)
C8 0.016(3) 0.009(2) 0.009(2) 0.0010(19) -0.0038(19) 0.0008(19)
C9 0.029(3) 0.010(2) 0.007(2) 0.0007(19) -0.005(2) 0.000(2)
C10 0.026(3) 0.014(3) 0.016(3) 0.003(2) 0.005(2) 0.003(2)
C11 0.019(3) 0.021(3) 0.021(3) 0.006(2) 0.006(2) 0.002(2)
C12 0.020(3) 0.021(3) 0.018(3) -0.001(2) -0.002(2) 0.001(2)
C13 0.028(3) 0.020(3) 0.022(3) 0.002(2) -0.001(2) -0.001(2)
C14 0.026(3) 0.022(3) 0.024(3) 0.008(2) -0.003(2) 0.001(2)
N1 0.013(2) 0.011(2) 0.013(2) -0.0004(17) -0.0003(16) 0.0010(17)
N2 0.019(2) 0.0058(19) 0.011(2) 0.0008(16) -0.0013(16) 0.0018(17)
O1 0.018(2) 0.029(2) 0.023(2) 0.0092(17) 0.0043(16) -0.0027(17)
O2 0.027(2) 0.027(2) 0.016(2) -0.0002(16) -0.0018(16) -0.0077(17)
O3 0.030(2) 0.0127(19) 0.023(2) 0.0009(15) -0.0006(16) -0.0011(16)
Re1 0.01564(11) 0.00931(11) 0.01089(11) 0.00008(7) -0.00053(7) -0.00195(8)

loop_
_atom_type_symbol
_atom_type_description
_atom_type_scat_dispersion_real
_atom_type_scat_dispersion_imag
_atom_type_scat_source
C C 0.0033 0.0016 'International Tables Vol C Tables 4.2.6.8 and 6.1.1.4'
H H 0.0000 0.0000 'International Tables Vol C Tables 4.2.6.8 and 6.1.1.4'
N N 0.0061 0.0033 'International Tables Vol C Tables 4.2.6.8 and 6.1.1.4'
O O 0.0106 0.0060 'International Tables Vol C Tables 4.2.6.8 and 6.1.1.4'
Br Br -0.2901 2.4595 'International Tables Vol C Tables 4.2.6.8 and 6.1.1.4'
Re Re -1.0185 7.2310 'International Tables Vol C Tables 4.2.6.8 and 6.1.1.4'

loop_
_geom_angle_atom_site_label_1
_geom_angle_atom_site_label_2
_geom_angle_atom_site_label_3
_geom_angle
_geom_angle_site_symmetry_1
_geom_angle_site_symmetry_3
_geom_angle_publ_flag
O1 C1 Re1 177.4(4) . . ?
O2 C2 Re1 176.1(4) . . ?
O3 C3 Re1 177.8(4) . . ?
N1 C4 C5 122.9(4) . . ?
N1 C4 H4 118.6 . . ?
C5 C4 H4 118.6 . . ?
C4 C5 C6 119.3(5) . . ?
C4 C5 H3 120.3 . . ?
C6 C5 H3 120.3 . . ?
C7 C6 C5 118.6(5) . . ?
C7 C6 H2 120.7 . . ?
C5 C6 H2 120.7 . . ?
C8 C7 C6 119.1(4) . . ?
C8 C7 H5 120.5 . . ?
C6 C7 H5 120.5 . . ?
N1 C8 C7 123.2(4) . . ?
N1 C8 C9 113.4(4) . . ?
C7 C8 C9 123.4(4) . . ?
N2 C9 C8 119.5(4) . . ?
N2 C9 H1 120.3 . . ?
C8 C9 H1 120.3 . . ?
N2 C10 C11 111.2(4) . . ?
N2 C10 H6 109.4 . . ?
C11 C10 H6 109.4 . . ?
N2 C10 H16 109.4 . . ?
C11 C10 H16 109.4 . . ?
H6 C10 H16 108.0 . . ?
C12 C11 C10 115.9(4) . . ?
C12 C11 H15 108.3 . . ?
C10 C11 H15 108.3 . . ?
C12 C11 H7 108.3 . . ?
C10 C11 H7 108.3 . . ?
H15 C11 H7 107.4 . . ?
C13 C12 C11 113.6(4) . . ?
C13 C12 H13 108.8 . . ?
C11 C12 H13 108.8 . . ?
C13 C12 H14 108.8 . . ?
C11 C12 H14 108.8 . . ?
H13 C12 H14 107.7 . . ?
C12 C13 C14 112.4(4) . . ?
C12 C13 H12 109.1 . . ?
C14 C13 H12 109.1 . . ?
C12 C13 H11 109.1 . . ?
C14 C13 H11 109.1 . . ?
H12 C13 H11 107.9 . . ?
C13 C14 H8 109.5 . . ?
C13 C14 H10 109.5 . . ?
H8 C14 H10 109.5 . . ?
C13 C14 H9 109.5 . . ?
H8 C14 H9 109.5 . . ?
H10 C14 H9 109.5 . . ?
C4 N1 C8 116.9(4) . . ?
C4 N1 Re1 126.6(3) . . ?
C8 N1 Re1 116.3(3) . . ?
C9 N2 C10 118.5(4) . . ?
C9 N2 Re1 115.9(3) . . ?
C10 N2 Re1 125.5(3) . . ?
C2 Re1 C3 87.53(19) . . ?
C2 Re1 C1 88.4(2) . . ?
C3 Re1 C1 91.23(19) . . ?
C2 Re1 N1 97.62(18) . . ?
C3 Re1 N1 96.87(17) . . ?
C1 Re1 N1 170.08(16) . . ?
C2 Re1 N2 95.43(16) . . ?
C3 Re1 N2 171.33(17) . . ?
C1 Re1 N2 96.99(16) . . ?
N1 Re1 N2 74.68(14) . . ?
C2 Re1 Br1 178.54(15) . . ?
C3 Re1 Br1 92.55(13) . . ?
C1 Re1 Br1 90.13(14) . . ?
N1 Re1 Br1 83.81(10) . . ?
N2 Re1 Br1 84.70(9) . . ?

loop_
_geom_bond_atom_site_label_1
_geom_bond_atom_site_label_2
_geom_bond_distance
_geom_bond_site_symmetry_2
_geom_bond_publ_flag
Br1 Re1 2.6196(5) . ?
C1 O1 1.147(6) . ?
C1 Re1 1.927(5) . ?
C2 O2 1.152(6) . ?
C2 Re1 1.908(5) . ?
C3 O3 1.158(5) . ?
C3 Re1 1.914(5) . ?
C4 N1 1.347(6) . ?
C4 C5 1.380(7) . ?
C4 H4 0.9500 . ?
C5 C6 1.384(6) . ?
C5 H3 0.9500 . ?
C6 C7 1.379(6) . ?
C6 H2 0.9500 . ?
C7 C8 1.376(6) . ?
C7 H5 0.9500 . ?
C8 N1 1.356(5) . ?
C8 C9 1.460(6) . ?
C9 N2 1.271(6) . ?
C9 H1 0.9500 . ?
C10 N2 1.463(6) . ?
C10 C11 1.522(6) . ?
C10 H6 0.9900 . ?
C10 H16 0.9900 . ?
C11 C12 1.521(6) . ?
C11 H15 0.9900 . ?
C11 H7 0.9900 . ?
C12 C13 1.519(6) . ?
C12 H13 0.9900 . ?
C12 H14 0.9900 . ?
C13 C14 1.529(7) . ?
C13 H12 0.9900 . ?
C13 H11 0.9900 . ?
C14 H8 0.9800 . ?
C14 H10 0.9800 . ?
C14 H9 0.9800 . ?
N1 Re1 2.161(4) . ?
N2 Re1 2.171(4) . ?
